data_1512702
loop_
_publ_author_name
'Hai-Jun Xu'
'Li Xu'

_publ_section_title
;
 Synthesis, crystal structures and properties of two complexes constructed
 from in situ-generated new ligands
;
_journal_name_full
;
Inorganica Chimica Acta
;
_journal_page_first 140
_journal_page_last 145
_journal_volume 393
_journal_year 2012
_chemical_formula_sum 'C32 H34 Mn2 N4 O9'
_chemical_formula_weight 728.51
_space_group_IT_number 15
_symmetry_cell_setting monoclinic
_symmetry_space_group_name_Hall '-C 2yc'
_symmetry_space_group_name_H-M 'C 1 2/c 1'
_atom_sites_solution_hydrogens geom
_atom_sites_solution_primary direct
_atom_sites_solution_secondary difmap
_cell_angle_alpha 90.00
_cell_angle_beta 122.311(6)
_cell_angle_gamma 90.00
_cell_formula_units_Z 4
_cell_length_a 17.149(3)
_cell_length_b 14.5281(15)
_cell_length_c 15.488(2)
_cell_measurement_temperature 293(2)
_cell_volume 3261.2(8)
_computing_structure_refinement 'SHELXL-97 (Sheldrick, 1997)'
_computing_structure_solution 'SHELXS-97 (Sheldrick, 1990)'
_diffrn_ambient_temperature 293(2)
_diffrn_measured_fraction_theta_full 0.995
_diffrn_measured_fraction_theta_max 0.995
_diffrn_radiation_monochromator graphite
_diffrn_radiation_source 'fine-focus sealed tube'
_diffrn_radiation_type MoK\a
_diffrn_radiation_wavelength 0.71073
_diffrn_reflns_av_R_equivalents 0.0326
_diffrn_reflns_av_sigmaI/netI 0.0269
_diffrn_reflns_limit_h_max 22
_diffrn_reflns_limit_h_min -22
_diffrn_reflns_limit_k_max 19
_diffrn_reflns_limit_k_min -18
_diffrn_reflns_limit_l_max 20
_diffrn_reflns_limit_l_min -20
_diffrn_reflns_number 16813
_diffrn_reflns_theta_full 27.88
_diffrn_reflns_theta_max 27.88
_diffrn_reflns_theta_min 2.81
_exptl_absorpt_coefficient_mu 0.834
_exptl_crystal_density_diffrn 1.484
_exptl_crystal_density_method 'not measured'
_exptl_crystal_F_000 1504
_refine_diff_density_max 1.187
_refine_diff_density_min -1.349
_refine_diff_density_rms 0.073
_refine_ls_extinction_method none
_refine_ls_goodness_of_fit_ref 1.059
_refine_ls_hydrogen_treatment mixed
_refine_ls_matrix_type full
_refine_ls_number_parameters 217
_refine_ls_number_reflns 3880
_refine_ls_number_restraints 7
_refine_ls_restrained_S_all 1.087
_refine_ls_R_factor_all 0.0560
_refine_ls_R_factor_gt 0.0498
_refine_ls_shift/su_max 0.000
_refine_ls_shift/su_mean 0.000
_refine_ls_structure_factor_coef Fsqd
_refine_ls_weighting_details 'calc w=1/[\s^2^(Fo^2^)+(0.0665P)^2^+6.4300P] where P=(Fo^2^+2Fc^2^)/3'
_refine_ls_weighting_scheme calc
_refine_ls_wR_factor_gt 0.1284
_refine_ls_wR_factor_ref 0.1336
_reflns_number_gt 3487
_reflns_number_total 3880
_reflns_threshold_expression >2sigma(I)
_cod_data_source_file ICA-2013-394-140-145-1.cif
_cod_data_source_block 111
_cod_original_cell_volume 3261.1(8)
_cod_original_sg_symbol_H-M C2/c
_cod_database_code 1512702

loop_
_symmetry_equiv_pos_as_xyz
'x, y, z'
'-x, y, -z+1/2'
'x+1/2, y+1/2, z'
'-x+1/2, y+1/2, -z+1/2'
'-x, -y, -z'
'x, -y, z-1/2'
'-x+1/2, -y+1/2, -z'
'x+1/2, -y+1/2, z-1/2'

loop_
_atom_site_label
_atom_site_type_symbol
_atom_site_fract_x
_atom_site_fract_y
_atom_site_fract_z
_atom_site_U_iso_or_equiv
_atom_site_adp_type
_atom_site_occupancy
_atom_site_symmetry_multiplicity
_atom_site_calc_flag
_atom_site_refinement_flags
Mn1 Mn 0.08416(2) 0.62822(3) 0.21319(2) 0.02641(14) Uani 1 1 d .
O1W O 0.0000 0.71577(19) 0.2500 0.0316(5) Uani 1 2 d S
N2 N 0.16079(15) 0.54625(16) 0.15849(17) 0.0337(5) Uani 1 1 d .
C10 C 0.12119(17) 0.52911(18) 0.05888(19) 0.0312(5) Uani 1 1 d .
H10A H 0.0608 0.5488 0.0144 0.037 Uiso 1 1 calc R
N1 N 0.21120(15) 0.72336(16) 0.27382(17) 0.0353(5) Uani 1 1 d .
C3 C 0.36522(17) 0.75709(18) 0.41270(19) 0.0316(5) Uani 1 1 d .
C4 C 0.38568(19) 0.7949(2) 0.3449(2) 0.0369(6) Uani 1 1 d .
H4A H 0.4439 0.8193 0.3689 0.044 Uiso 1 1 calc R
C2 C 0.27663(18) 0.72294(19) 0.37383(19) 0.0337(5) Uani 1 1 d .
H2A H 0.2622 0.6988 0.4192 0.040 Uiso 1 1 calc R
C12 C 0.25653(18) 0.45663(19) 0.0847(2) 0.0344(5) Uani 1 1 d .
H12A H 0.2887 0.4275 0.0595 0.041 Uiso 1 1 calc R
C14 C 0.24788(18) 0.5174(2) 0.2212(2) 0.0373(6) Uani 1 1 d .
H14A H 0.2752 0.5276 0.2908 0.045 Uiso 1 1 calc R
C11 C 0.16575(17) 0.48333(17) 0.01842(19) 0.0296(5) Uani 1 1 d .
C5 C 0.3190(2) 0.7962(2) 0.2411(2) 0.0395(6) Uani 1 1 d .
C6 C 0.2334(2) 0.7591(2) 0.2103(2) 0.0386(6) Uani 1 1 d .
H6A H 0.1885 0.7591 0.1408 0.046 Uiso 1 1 calc R
C13 C 0.29978(18) 0.4735(2) 0.1895(2) 0.0366(6) Uani 1 1 d .
C15 C 0.3980(2) 0.4441(4) 0.2647(3) 0.0738(11) Uani 1 1 d U
H15A H 0.3965 0.3841 0.2911 0.089 Uiso 1 1 calc R
H15B H 0.4289 0.4370 0.2279 0.089 Uiso 1 1 calc R
C7 C 0.3399(3) 0.8322(3) 0.1645(3) 0.0649(11) Uani 1 1 d .
H7A H 0.3894 0.8770 0.1974 0.078 Uiso 1 1 calc R
H7B H 0.2858 0.8633 0.1099 0.078 Uiso 1 1 calc R
C8 C 0.3679(3) 0.7556(4) 0.1192(3) 0.0915(17) Uani 1 1 d .
H8A H 0.3802 0.7813 0.0705 0.137 Uiso 1 1 calc R
H8B H 0.3188 0.7116 0.0857 0.137 Uiso 1 1 calc R
H8C H 0.4224 0.7258 0.1727 0.137 Uiso 1 1 calc R
C16 C 0.4535(3) 0.5049(4) 0.3510(3) 0.0867(11) Uani 1 1 d U
H16A H 0.5140 0.4790 0.3938 0.130 Uiso 1 1 calc R
H16B H 0.4249 0.5117 0.3896 0.130 Uiso 1 1 calc R
H16C H 0.4584 0.5640 0.3265 0.130 Uiso 1 1 calc R
C9 C 0.11089(17) 0.45999(17) -0.09372(19) 0.0303(5) Uani 1 1 d .
O4 O 0.15372(13) 0.42874(15) -0.13276(14) 0.0379(4) Uani 1 1 d .
O3 O 0.02538(13) 0.47236(15) -0.13978(15) 0.0395(4) Uani 1 1 d .
C1 C 0.43348(18) 0.75370(19) 0.52627(19) 0.0339(5) Uani 1 1 d .
O2 O 0.50748(13) 0.79861(16) 0.56235(14) 0.0427(5) Uani 1 1 d .
O1 O 0.41020(15) 0.70715(16) 0.57711(15) 0.0481(5) Uani 1 1 d .
H1WA H -0.032(3) 0.753(3) 0.193(3) 0.058(11) Uiso 1 1 d .

loop_
_atom_site_aniso_label
_atom_site_aniso_U_11
_atom_site_aniso_U_22
_atom_site_aniso_U_33
_atom_site_aniso_U_23
_atom_site_aniso_U_13
_atom_site_aniso_U_12
Mn1 0.0190(2) 0.0400(2) 0.0188(2) -0.00126(14) 0.00910(15) 0.00062(13)
O1W 0.0309(13) 0.0394(14) 0.0237(12) 0.000 0.0142(10) 0.000
N2 0.0275(10) 0.0439(12) 0.0289(10) -0.0047(9) 0.0146(9) 0.0019(9)
C10 0.0246(11) 0.0391(13) 0.0266(11) -0.0024(10) 0.0114(10) 0.0003(10)
N1 0.0285(11) 0.0445(13) 0.0264(10) -0.0005(9) 0.0105(9) -0.0034(9)
C3 0.0301(12) 0.0362(13) 0.0263(12) -0.0042(10) 0.0137(10) -0.0038(10)
C4 0.0327(13) 0.0446(15) 0.0323(13) -0.0040(11) 0.0167(11) -0.0083(11)
C2 0.0318(13) 0.0407(14) 0.0261(12) -0.0027(10) 0.0139(10) -0.0041(10)
C12 0.0265(12) 0.0438(14) 0.0334(13) -0.0054(11) 0.0163(10) -0.0005(10)
C14 0.0284(12) 0.0528(16) 0.0257(12) -0.0031(11) 0.0111(10) 0.0023(11)
C11 0.0269(11) 0.0342(12) 0.0288(12) -0.0029(10) 0.0157(10) -0.0033(9)
C5 0.0433(15) 0.0445(15) 0.0309(13) 0.0005(11) 0.0199(12) -0.0077(12)
C6 0.0375(14) 0.0457(15) 0.0240(12) 0.0005(11) 0.0107(11) -0.0059(11)
C13 0.0282(12) 0.0438(15) 0.0337(13) -0.0044(11) 0.0138(11) 0.0011(11)
C15 0.0304(13) 0.111(3) 0.0563(16) -0.0288(17) 0.0077(12) 0.0143(15)
C7 0.065(2) 0.090(3) 0.0368(17) 0.0058(18) 0.0249(16) -0.029(2)
C8 0.079(3) 0.155(5) 0.056(2) -0.001(3) 0.047(2) -0.003(3)
C16 0.0389(13) 0.116(3) 0.0637(17) -0.0307(18) 0.0001(13) 0.0151(15)
C9 0.0292(12) 0.0334(12) 0.0280(12) -0.0028(10) 0.0151(10) -0.0039(9)
O4 0.0326(9) 0.0529(12) 0.0279(9) -0.0061(8) 0.0160(8) 0.0026(8)
O3 0.0268(9) 0.0550(12) 0.0314(9) -0.0100(8) 0.0120(8) -0.0051(8)
C1 0.0298(12) 0.0417(14) 0.0263(12) -0.0051(10) 0.0125(10) -0.0039(10)
O2 0.0314(10) 0.0644(13) 0.0272(9) -0.0081(9) 0.0123(8) -0.0141(9)
O1 0.0445(12) 0.0657(14) 0.0257(9) -0.0019(9) 0.0132(9) -0.0196(10)

loop_
_atom_type_symbol
_atom_type_description
_atom_type_scat_dispersion_real
_atom_type_scat_dispersion_imag
_atom_type_scat_source
C C 0.0033 0.0016 'International Tables Vol C Tables 4.2.6.8 and 6.1.1.4'
H H 0.0000 0.0000 'International Tables Vol C Tables 4.2.6.8 and 6.1.1.4'
N N 0.0061 0.0033 'International Tables Vol C Tables 4.2.6.8 and 6.1.1.4'
O O 0.0106 0.0060 'International Tables Vol C Tables 4.2.6.8 and 6.1.1.4'
Mn Mn 0.3368 0.7283 'International Tables Vol C Tables 4.2.6.8 and 6.1.1.4'

loop_
_geom_angle_atom_site_label_1
_geom_angle_atom_site_label_2
_geom_angle_atom_site_label_3
_geom_angle
_geom_angle_site_symmetry_1
_geom_angle_site_symmetry_3
O3 Mn1 O4 97.60(8) 5_565 6_566
O3 Mn1 O1W 91.20(7) 5_565 .
O4 Mn1 O1W 89.25(6) 6_566 .
O3 Mn1 O2 84.94(8) 5_565 8_465
O4 Mn1 O2 172.88(8) 6_566 8_465
O1W Mn1 O2 84.03(6) . 8_465
O3 Mn1 N2 87.85(8) 5_565 .
O4 Mn1 N2 97.08(8) 6_566 .
O1W Mn1 N2 173.67(7) . .
O2 Mn1 N2 89.65(8) 8_465 .
O3 Mn1 N1 169.23(8) 5_565 .
O4 Mn1 N1 86.38(8) 6_566 .
O1W Mn1 N1 98.87(8) . .
O2 Mn1 N1 92.30(8) 8_465 .
N2 Mn1 N1 81.72(8) . .
Mn1 O1W Mn1 109.90(12) . 2
Mn1 O1W H1WA 103(2) . .
Mn1 O1W H1WA 116(2) 2 .
C10 N2 C14 117.4(2) . .
C10 N2 Mn1 119.69(17) . .
C14 N2 Mn1 122.80(18) . .
N2 C10 C11 123.2(2) . .
N2 C10 H10A 118.4 . .
C11 C10 H10A 118.4 . .
C6 N1 C2 117.4(2) . .
C6 N1 Mn1 120.71(17) . .
C2 N1 Mn1 119.40(18) . .
C4 C3 C2 118.2(2) . .
C4 C3 C1 123.0(2) . .
C2 C3 C1 118.7(2) . .
C3 C4 C5 119.8(2) . .
C3 C4 H4A 120.1 . .
C5 C4 H4A 120.1 . .
N1 C2 C3 122.9(2) . .
N1 C2 H2A 118.5 . .
C3 C2 H2A 118.5 . .
C11 C12 C13 120.0(2) . .
C11 C12 H12A 120.0 . .
C13 C12 H12A 120.0 . .
N2 C14 C13 124.5(2) . .
N2 C14 H14A 117.7 . .
C13 C14 H14A 117.7 . .
C12 C11 C10 118.1(2) . .
C12 C11 C9 123.6(2) . .
C10 C11 C9 118.2(2) . .
C6 C5 C4 117.3(2) . .
C6 C5 C7 121.2(3) . .
C4 C5 C7 121.5(3) . .
N1 C6 C5 124.3(2) . .
N1 C6 H6A 117.8 . .
C5 C6 H6A 117.8 . .
C14 C13 C12 116.8(2) . .
C14 C13 C15 121.4(3) . .
C12 C13 C15 121.8(3) . .
C16 C15 C13 116.8(3) . .
C16 C15 H15A 108.1 . .
C13 C15 H15A 108.1 . .
C16 C15 H15B 108.1 . .
C13 C15 H15B 108.1 . .
H15A C15 H15B 107.3 . .
C5 C7 C8 112.1(4) . .
C5 C7 H7A 109.2 . .
C8 C7 H7A 109.2 . .
C5 C7 H7B 109.2 . .
C8 C7 H7B 109.2 . .
H7A C7 H7B 107.9 . .
C7 C8 H8A 109.5 . .
C7 C8 H8B 109.5 . .
H8A C8 H8B 109.5 . .
C7 C8 H8C 109.5 . .
H8A C8 H8C 109.5 . .
H8B C8 H8C 109.5 . .
C15 C16 H16A 109.5 . .
C15 C16 H16B 109.5 . .
H16A C16 H16B 109.5 . .
C15 C16 H16C 109.5 . .
H16A C16 H16C 109.5 . .
H16B C16 H16C 109.5 . .
O3 C9 O4 125.7(2) . .
O3 C9 C11 116.3(2) . .
O4 C9 C11 118.0(2) . .
C9 O4 Mn1 122.93(16) . 6_565
C9 O3 Mn1 128.70(18) . 5_565
O1 C1 O2 125.7(2) . .
O1 C1 C3 116.2(2) . .
O2 C1 C3 118.1(2) . .
C1 O2 Mn1 126.69(17) . 8_566

loop_
_geom_bond_atom_site_label_1
_geom_bond_atom_site_label_2
_geom_bond_distance
_geom_bond_site_symmetry_2
Mn1 O3 2.162(2) 5_565
Mn1 O4 2.1812(18) 6_566
Mn1 O1W 2.2148(16) .
Mn1 O2 2.2433(19) 8_465
Mn1 N2 2.248(2) .
Mn1 N1 2.313(2) .
O1W Mn1 2.2148(16) 2
O1W H1WA 0.93(4) .
N2 C10 1.335(3) .
N2 C14 1.341(3) .
C10 C11 1.390(3) .
C10 H10A 0.9300 .
N1 C6 1.335(4) .
N1 C2 1.342(3) .
C3 C4 1.385(4) .
C3 C2 1.392(3) .
C3 C1 1.505(3) .
C4 C5 1.388(4) .
C4 H4A 0.9300 .
C2 H2A 0.9300 .
C12 C11 1.385(4) .
C12 C13 1.399(4) .
C12 H12A 0.9300 .
C14 C13 1.381(4) .
C14 H14A 0.9300 .
C11 C9 1.507(3) .
C5 C6 1.388(4) .
C5 C7 1.505(4) .
C6 H6A 0.9300 .
C13 C15 1.509(4) .
C15 C16 1.453(6) .
C15 H15A 0.9700 .
C15 H15B 0.9700 .
C7 C8 1.524(7) .
C7 H7A 0.9700 .
C7 H7B 0.9700 .
C8 H8A 0.9600 .
C8 H8B 0.9600 .
C8 H8C 0.9600 .
C16 H16A 0.9600 .
C16 H16B 0.9600 .
C16 H16C 0.9600 .
C9 O3 1.254(3) .
C9 O4 1.259(3) .
O4 Mn1 2.1812(18) 6_565
O3 Mn1 2.162(2) 5_565
C1 O1 1.254(3) .
C1 O2 1.261(3) .
O2 Mn1 2.2433(19) 8_566

loop_
_geom_hbond_atom_site_label_D
_geom_hbond_atom_site_label_H
_geom_hbond_atom_site_label_A
_geom_hbond_distance_DH
_geom_hbond_distance_HA
_geom_hbond_distance_DA
_geom_hbond_angle_DHA
_geom_hbond_site_symmetry_A
O1W H1WA O1 0.93(4) 1.62(4) 2.527(2) 164(4) 8_465

loop_
_geom_torsion_atom_site_label_1
_geom_torsion_atom_site_label_2
_geom_torsion_atom_site_label_3
_geom_torsion_atom_site_label_4
_geom_torsion
_geom_torsion_site_symmetry_1
_geom_torsion_site_symmetry_4
O3 Mn1 O1W Mn1 35.79(6) 5_565 2
O4 Mn1 O1W Mn1 -61.80(5) 6_566 2
O2 Mn1 O1W Mn1 120.58(6) 8_465 2
N2 Mn1 O1W Mn1 117.1(7) . 2
N1 Mn1 O1W Mn1 -148.02(6) . 2
O3 Mn1 N2 C10 56.6(2) 5_565 .
O4 Mn1 N2 C10 154.0(2) 6_566 .
O1W Mn1 N2 C10 -24.8(8) . .
O2 Mn1 N2 C10 -28.3(2) 8_465 .
N1 Mn1 N2 C10 -120.7(2) . .
O3 Mn1 N2 C14 -127.2(2) 5_565 .
O4 Mn1 N2 C14 -29.8(2) 6_566 .
O1W Mn1 N2 C14 151.3(6) . .
O2 Mn1 N2 C14 147.8(2) 8_465 .
N1 Mn1 N2 C14 55.4(2) . .
C14 N2 C10 C11 0.1(4) . .
Mn1 N2 C10 C11 176.43(19) . .
O3 Mn1 N1 C6 43.4(5) 5_565 .
O4 Mn1 N1 C6 155.6(2) 6_566 .
O1W Mn1 N1 C6 -115.8(2) . .
O2 Mn1 N1 C6 -31.4(2) 8_465 .
N2 Mn1 N1 C6 57.9(2) . .
O3 Mn1 N1 C2 -118.3(4) 5_565 .
O4 Mn1 N1 C2 -6.2(2) 6_566 .
O1W Mn1 N1 C2 82.5(2) . .
O2 Mn1 N1 C2 166.8(2) 8_465 .
N2 Mn1 N1 C2 -103.9(2) . .
C2 C3 C4 C5 -1.2(4) . .
C1 C3 C4 C5 -179.5(3) . .
C6 N1 C2 C3 -0.5(4) . .
Mn1 N1 C2 C3 161.8(2) . .
C4 C3 C2 N1 1.4(4) . .
C1 C3 C2 N1 179.8(3) . .
C10 N2 C14 C13 1.8(4) . .
Mn1 N2 C14 C13 -174.5(2) . .
C13 C12 C11 C10 1.9(4) . .
C13 C12 C11 C9 -173.9(3) . .
N2 C10 C11 C12 -1.9(4) . .
N2 C10 C11 C9 174.2(2) . .
C3 C4 C5 C6 0.3(4) . .
C3 C4 C5 C7 -176.9(3) . .
C2 N1 C6 C5 -0.5(4) . .
Mn1 N1 C6 C5 -162.6(2) . .
C4 C5 C6 N1 0.7(5) . .
C7 C5 C6 N1 177.8(3) . .
N2 C14 C13 C12 -1.7(5) . .
N2 C14 C13 C15 179.2(3) . .
C11 C12 C13 C14 -0.2(4) . .
C11 C12 C13 C15 178.9(3) . .
C14 C13 C15 C16 -36.6(6) . .
C12 C13 C15 C16 144.3(4) . .
C6 C5 C7 C8 -82.7(4) . .
C4 C5 C7 C8 94.3(4) . .
C12 C11 C9 O3 166.3(3) . .
C10 C11 C9 O3 -9.5(4) . .
C12 C11 C9 O4 -12.7(4) . .
C10 C11 C9 O4 171.5(2) . .
O3 C9 O4 Mn1 -8.5(4) . 6_565
C11 C9 O4 Mn1 170.34(16) . 6_565
O4 C9 O3 Mn1 62.3(4) . 5_565
C11 C9 O3 Mn1 -116.6(2) . 5_565
C4 C3 C1 O1 -171.0(3) . .
C2 C3 C1 O1 10.7(4) . .
C4 C3 C1 O2 10.3(4) . .
C2 C3 C1 O2 -167.9(3) . .
O1 C1 O2 Mn1 -33.9(4) . 8_566
C3 C1 O2 Mn1 144.64(19) . 8_566
